data_4320609
loop_
_publ_author_name
'Timothy J. Boyle'
'Todd M. Alam'
'Kelly P. Peters'
'Mark A. Rodriguez'

_publ_section_title
;
 Structural Diversity of Lithium Neopentoxide Compounds
;
_journal_name_full 'Inorganic Chemistry'
_journal_page_first 6281
_journal_page_last 6286
_journal_paper_doi 10.1021/ic0106569
_journal_volume 40
_journal_year 2001
_chemical_formula_sum 'C35 H59 Li4 N3 O4'
_chemical_formula_weight 613.61
_chemical_name_common Li4(ONep)4(Py)3
_chemical_name_systematic
; 
  Lithium Neo-pentoxide pyridine 
;
_space_group_IT_number 1
_symmetry_cell_setting triclinic
_symmetry_space_group_name_Hall 'P 1'
_symmetry_space_group_name_H-M 'P 1'
_atom_sites_solution_hydrogens geom
_atom_sites_solution_primary direct
_atom_sites_solution_secondary difmap
_audit_creation_method SHELXL-97
_cell_angle_alpha 105.271(5)
_cell_angle_beta 112.677(5)
_cell_angle_gamma 101.756(5)
_cell_formula_units_Z 1
_cell_length_a 10.552(4)
_cell_length_b 10.572(4)
_cell_length_c 10.724(4)
_cell_measurement_temperature 168(2)
_cell_volume 1000.3(7)
_computing_cell_refinement 'Bruker SMART'
_computing_data_collection 'Bruker SMART'
_computing_data_reduction 'Bruker SHELXTL'
_computing_molecular_graphics 'Bruker SHELXTL'
_computing_publication_material 'Bruker SHELXTL'
_computing_structure_refinement 'SHELXL-97 (Sheldrick, 1997)'
_computing_structure_solution 'SHELXS-97 (Sheldrick, 1990)'
_diffrn_ambient_temperature 168(2)
_diffrn_measured_fraction_theta_full 0.981
_diffrn_measured_fraction_theta_max 0.981
_diffrn_measurement_device_type 'CCD area detector'
_diffrn_measurement_method 'phi and omega scans'
_diffrn_radiation_monochromator graphite
_diffrn_radiation_source 'fine-focus sealed tube'
_diffrn_radiation_type MoK\a
_diffrn_radiation_wavelength 0.71073
_diffrn_reflns_av_R_equivalents 0.0317
_diffrn_reflns_av_sigmaI/netI 0.0661
_diffrn_reflns_limit_h_max 11
_diffrn_reflns_limit_h_min -8
_diffrn_reflns_limit_k_max 9
_diffrn_reflns_limit_k_min -11
_diffrn_reflns_limit_l_max 11
_diffrn_reflns_limit_l_min -11
_diffrn_reflns_number 4706
_diffrn_reflns_theta_full 23.34
_diffrn_reflns_theta_max 23.34
_diffrn_reflns_theta_min 2.13
_exptl_absorpt_coefficient_mu 0.064
_exptl_absorpt_correction_type SADABS
_exptl_crystal_colour colorless
_exptl_crystal_density_diffrn 1.019
_exptl_crystal_density_method 'not measured'
_exptl_crystal_description block
_exptl_crystal_F_000 334
_exptl_crystal_size_max 0.3
_exptl_crystal_size_mid 0.34
_exptl_crystal_size_min 0.4
_refine_diff_density_max 0.622
_refine_diff_density_min -0.310
_refine_diff_density_rms 0.048
_refine_ls_abs_structure_details 'Flack H D (1983), Acta Cryst. A39, 876-881'
_refine_ls_abs_structure_Flack 3(2)
_refine_ls_extinction_method none
_refine_ls_goodness_of_fit_ref 0.957
_refine_ls_hydrogen_treatment mixed
_refine_ls_matrix_type full
_refine_ls_number_parameters 427
_refine_ls_number_reflns 3561
_refine_ls_number_restraints 3
_refine_ls_restrained_S_all 0.956
_refine_ls_R_factor_all 0.0989
_refine_ls_R_factor_gt 0.0672
_refine_ls_shift/su_max 0.029
_refine_ls_shift/su_mean 0.002
_refine_ls_structure_factor_coef Fsqd
_refine_ls_weighting_details 'calc w=1/[\s^2^(Fo^2^)+(0.1223P)^2^+0.0000P] where P=(Fo^2^+2Fc^2^)/3'
_refine_ls_weighting_scheme calc
_refine_ls_wR_factor_gt 0.1663
_refine_ls_wR_factor_ref 0.1879
_reflns_number_gt 2387
_reflns_number_total 3561
_reflns_threshold_expression >2sigma(I)
_cod_data_source_file ic0106569_3.cif
_cod_data_source_block kp027s
_cod_depositor_comments
;
The following automatic conversions were performed:

'_symmetry_cell_setting' value 'Triclinic' changed to 'triclinic'
according to the built-in table from CIF Core dictionary named
'cif_core.dic' version 2.4.1 from 2010-06-29.

Automatic conversion script
Id: cif_fix_values 1646 2011-03-28 12:23:43Z adriana 
;
_cod_original_cell_volume 1000.3(6)
_cod_database_code 4320609

loop_
_symmetry_equiv_pos_as_xyz
'x, y, z'

loop_
_atom_site_label
_atom_site_type_symbol
_atom_site_fract_x
_atom_site_fract_y
_atom_site_fract_z
_atom_site_U_iso_or_equiv
_atom_site_adp_type
_atom_site_occupancy
_atom_site_symmetry_multiplicity
_atom_site_calc_flag
_atom_site_refinement_flags
_atom_site_disorder_assembly
_atom_site_disorder_group
Li1 Li 0.6546(12) -0.0678(10) -0.0642(12) 0.056(3) Uani 1 1 d . . .
Li2 Li 0.8947(12) -0.0216(10) 0.1384(11) 0.051(3) Uani 1 1 d . . .
Li3 Li 0.8532(12) 0.1529(10) 0.0122(11) 0.053(3) Uani 1 1 d . . .
Li4 Li 0.7346(12) 0.1196(10) 0.1741(11) 0.053(3) Uani 1 1 d . . .
N1 N 1.0785(6) -0.0782(5) 0.2215(6) 0.0533(14) Uani 1 1 d . . .
N2 N 0.9277(6) 0.2982(5) -0.0622(6) 0.0557(14) Uani 1 1 d . . .
N3 N 0.6784(6) 0.2118(5) 0.3318(6) 0.0530(14) Uani 1 1 d . . .
O1 O 0.8312(4) -0.0410(4) -0.0684(4) 0.0493(11) Uani 1 1 d . . .
O2 O 0.7024(5) -0.0824(4) 0.1178(5) 0.0535(11) Uani 1 1 d . . .
O3 O 0.6480(4) 0.1140(4) -0.0190(4) 0.0500(10) Uani 1 1 d . . .
O4 O 0.9368(4) 0.1768(4) 0.2146(4) 0.0519(11) Uani 1 1 d . . .
C1 C 0.8864(7) -0.1176(6) -0.1459(7) 0.0530(17) Uani 1 1 d . . .
H1A H 0.9023 -0.1936 -0.1109 0.064 Uiso 1 1 calc R . .
H1B H 0.9828 -0.0563 -0.1244 0.064 Uiso 1 1 calc R . .
C2 C 0.7905(7) -0.1813(6) -0.3101(6) 0.0462(15) Uani 1 1 d . . .
C3 C 0.7739(12) -0.0669(8) -0.3686(9) 0.097(3) Uani 1 1 d . . .
H3A H 0.7054 -0.1086 -0.4732 0.146 Uiso 1 1 calc R . .
H3B H 0.8693 -0.0120 -0.3532 0.146 Uiso 1 1 calc R . .
H3C H 0.7364 -0.0060 -0.3172 0.146 Uiso 1 1 calc R . .
C4 C 0.6422(9) -0.2722(8) -0.3503(9) 0.081(2) Uani 1 1 d . . .
H4A H 0.6506 -0.3442 -0.3088 0.121 Uiso 1 1 calc R . .
H4B H 0.5853 -0.3167 -0.4568 0.121 Uiso 1 1 calc R . .
H4C H 0.5930 -0.2157 -0.3117 0.121 Uiso 1 1 calc R . .
C5 C 0.8641(10) -0.2693(8) -0.3781(9) 0.080(2) Uani 1 1 d . . .
H5A H 0.8612 -0.3508 -0.3506 0.120 Uiso 1 1 calc R . .
H5B H 0.9660 -0.2126 -0.3422 0.120 Uiso 1 1 calc R . .
H5C H 0.8119 -0.3004 -0.4846 0.120 Uiso 1 1 calc R . .
C6 C 0.6361(11) -0.1637(7) 0.1719(10) 0.083(3) Uani 1 1 d . . .
H6A H 0.5535 -0.1349 0.1750 0.100 Uiso 1 1 calc R . .
H6B H 0.7074 -0.1428 0.2738 0.100 Uiso 1 1 calc R . .
C7 C 0.5789(7) -0.3198(6) 0.0901(7) 0.0524(17) Uani 1 1 d . . .
C8 C 0.4659(13) -0.3567(13) -0.0657(11) 0.151(6) Uani 1 1 d . . .
H8A H 0.5089 -0.3052 -0.1118 0.227 Uiso 1 1 calc R . .
H8B H 0.3815 -0.3316 -0.0657 0.227 Uiso 1 1 calc R . .
H8C H 0.4344 -0.4572 -0.1203 0.227 Uiso 1 1 calc R . .
C9 C 0.7021(14) -0.3643(9) 0.098(2) 0.209(9) Uani 1 1 d . . .
H9A H 0.7897 -0.3017 0.1895 0.314 Uiso 1 1 calc R . .
H9B H 0.7187 -0.3616 0.0151 0.314 Uiso 1 1 calc R . .
H9C H 0.6813 -0.4598 0.0961 0.314 Uiso 1 1 calc R . .
C10 C 0.5015(12) -0.3939(8) 0.1569(10) 0.103(3) Uani 1 1 d . . .
H10A H 0.4746 -0.4950 0.1093 0.155 Uiso 1 1 calc R . .
H10B H 0.4130 -0.3706 0.1434 0.155 Uiso 1 1 calc R . .
H10C H 0.5666 -0.3641 0.2615 0.155 Uiso 1 1 calc R . .
C11 C 0.5553(7) 0.1643(7) -0.1092(8) 0.0610(18) Uani 1 1 d . . .
H11A H 0.5814 0.1652 -0.1884 0.073 Uiso 1 1 calc R . .
H11B H 0.5735 0.2622 -0.0516 0.073 Uiso 1 1 calc R . .
C12 C 0.3928(7) 0.0835(7) -0.1782(7) 0.0562(18) Uani 1 1 d . . .
C13 C 0.3097(10) 0.1437(10) -0.2819(11) 0.107(3) Uani 1 1 d . . .
H13A H 0.2046 0.0935 -0.3253 0.161 Uiso 1 1 calc R . .
H13B H 0.3390 0.1342 -0.3592 0.161 Uiso 1 1 calc R . .
H13C H 0.3313 0.2427 -0.2287 0.161 Uiso 1 1 calc R . .
C14 C 0.3434(9) 0.0891(10) -0.0660(10) 0.097(3) Uani 1 1 d . . .
H14A H 0.4033 0.0563 0.0052 0.145 Uiso 1 1 calc R . .
H14B H 0.2407 0.0294 -0.1125 0.145 Uiso 1 1 calc R . .
H14C H 0.3535 0.1855 -0.0161 0.145 Uiso 1 1 calc R . .
C15 C 0.3635(9) -0.0695(8) -0.2659(10) 0.095(3) Uani 1 1 d . . .
H15A H 0.4073 -0.1137 -0.1987 0.143 Uiso 1 1 calc R . .
H15B H 0.4066 -0.0729 -0.3324 0.143 Uiso 1 1 calc R . .
H15C H 0.2577 -0.1194 -0.3225 0.143 Uiso 1 1 calc R . .
C16 C 1.0464(13) 0.2551(10) 0.3487(15) 0.188(8) Uani 1 1 d . . .
H16A H 1.1272 0.2178 0.3597 0.226 Uiso 1 1 calc R . .
H16B H 1.0122 0.2359 0.4181 0.226 Uiso 1 1 calc R . .
C17 C 1.1104(7) 0.4040(6) 0.4003(7) 0.0538(17) Uani 1 1 d . . .
C18 C 0.9993(9) 0.4754(7) 0.3523(9) 0.073(2) Uani 1 1 d . . .
H18A H 0.9176 0.4130 0.2566 0.110 Uiso 1 1 calc R . .
H18B H 1.0459 0.5617 0.3454 0.110 Uiso 1 1 calc R . .
H18C H 0.9628 0.4974 0.4238 0.110 Uiso 1 1 calc R . .
C19 C 1.2308(15) 0.4773(13) 0.5460(17) 0.224(10) Uani 1 1 d . . .
H19A H 1.1927 0.4973 0.6164 0.335 Uiso 1 1 calc R . .
H19B H 1.2902 0.5651 0.5519 0.335 Uiso 1 1 calc R . .
H19C H 1.2912 0.4192 0.5686 0.335 Uiso 1 1 calc R . .
C20 C 1.1994(13) 0.4069(12) 0.3096(14) 0.129(4) Uani 1 1 d . . .
H20A H 1.2694 0.3584 0.3372 0.193 Uiso 1 1 calc R . .
H20B H 1.2523 0.5039 0.3310 0.193 Uiso 1 1 calc R . .
H20C H 1.1314 0.3602 0.2050 0.193 Uiso 1 1 calc R . .
C21 C 1.1839(8) -0.0105(7) 0.2012(8) 0.066(2) Uani 1 1 d . . .
H21 H 1.1654 0.0513 0.1516 0.079 Uiso 1 1 calc R . .
C22 C 1.3157(8) -0.0249(10) 0.2471(9) 0.084(3) Uani 1 1 d . . .
H22 H 1.3886 0.0282 0.2319 0.101 Uiso 1 1 calc R . .
C23 C 1.3456(8) -0.1142(9) 0.3147(9) 0.073(2) Uani 1 1 d . . .
H23 H 1.4380 -0.1264 0.3464 0.087 Uiso 1 1 calc R . .
C24 C 1.2386(9) -0.1856(7) 0.3357(9) 0.073(2) Uani 1 1 d . . .
H24 H 1.2535 -0.2508 0.3813 0.088 Uiso 1 1 calc R . .
C25 C 1.1082(7) -0.1619(7) 0.2898(8) 0.0630(19) Uani 1 1 d . . .
H25 H 1.0353 -0.2094 0.3088 0.076 Uiso 1 1 calc R . .
C26 C 0.8905(8) 0.4124(7) -0.0480(7) 0.0541(17) Uani 1 1 d . . .
H26 H 0.8188 0.4185 -0.0160 0.065 Uiso 1 1 calc R . .
C27 C 0.9508(9) 0.5216(8) -0.0776(9) 0.073(2) Uani 1 1 d . . .
H27 H 0.9231 0.6023 -0.0643 0.088 Uiso 1 1 calc R . .
C28 C 1.0494(10) 0.5115(10) -0.1255(11) 0.092(3) Uani 1 1 d . . .
H28 H 1.0911 0.5849 -0.1484 0.110 Uiso 1 1 calc R . .
C29 C 1.0908(9) 0.3955(9) -0.1417(10) 0.083(3) Uani 1 1 d . . .
H29 H 1.1623 0.3881 -0.1736 0.099 Uiso 1 1 calc R . .
C30 C 1.0266(8) 0.2929(7) -0.1109(8) 0.0617(18) Uani 1 1 d . . .
H30 H 1.0530 0.2115 -0.1246 0.074 Uiso 1 1 calc R . .
C31 C 0.7027(7) 0.1790(7) 0.4482(7) 0.0530(16) Uani 1 1 d . . .
H31 H 0.7506 0.1128 0.4601 0.064 Uiso 1 1 calc R . .
C32 C 0.6642(9) 0.2328(7) 0.5502(8) 0.068(2) Uani 1 1 d . . .
H32 H 0.6847 0.2064 0.6320 0.081 Uiso 1 1 calc R . .
C33 C 0.5937(11) 0.3280(8) 0.5321(10) 0.088(3) Uani 1 1 d . . .
H33 H 0.5635 0.3680 0.6012 0.105 Uiso 1 1 calc R . .
C34 C 0.5681(10) 0.3635(8) 0.4151(10) 0.085(3) Uani 1 1 d . . .
H34 H 0.5204 0.4294 0.4005 0.102 Uiso 1 1 calc R . .
C35 C 0.6126(8) 0.3023(7) 0.3178(8) 0.065(2) Uani 1 1 d . . .
H35 H 0.5942 0.3275 0.2354 0.078 Uiso 1 1 calc R . .

loop_
_atom_site_aniso_label
_atom_site_aniso_U_11
_atom_site_aniso_U_22
_atom_site_aniso_U_33
_atom_site_aniso_U_23
_atom_site_aniso_U_13
_atom_site_aniso_U_12
Li1 0.051(7) 0.051(6) 0.068(7) 0.020(5) 0.029(6) 0.019(5)
Li2 0.053(6) 0.048(6) 0.038(6) 0.014(5) 0.011(5) 0.014(5)
Li3 0.052(7) 0.049(6) 0.052(7) 0.011(5) 0.022(6) 0.015(5)
Li4 0.053(6) 0.048(6) 0.049(6) 0.010(5) 0.024(6) 0.015(5)
N1 0.051(3) 0.047(3) 0.058(4) 0.018(3) 0.023(3) 0.015(3)
N2 0.063(4) 0.046(3) 0.048(3) 0.011(3) 0.025(3) 0.011(3)
N3 0.056(4) 0.046(3) 0.055(4) 0.016(3) 0.027(3) 0.016(3)
O1 0.057(3) 0.045(2) 0.045(2) 0.0122(19) 0.026(2) 0.018(2)
O2 0.066(3) 0.045(2) 0.060(3) 0.025(2) 0.036(3) 0.018(2)
O3 0.047(2) 0.052(2) 0.049(3) 0.020(2) 0.017(2) 0.023(2)
O4 0.043(3) 0.042(2) 0.044(3) 0.000(2) 0.010(2) 0.004(2)
C1 0.064(5) 0.052(4) 0.045(4) 0.010(3) 0.030(4) 0.026(4)
C2 0.053(4) 0.037(3) 0.039(4) 0.010(3) 0.018(3) 0.011(3)
C3 0.159(9) 0.070(5) 0.053(5) 0.027(4) 0.041(6) 0.034(6)
C4 0.083(6) 0.060(4) 0.060(5) -0.012(4) 0.027(4) 0.007(4)
C5 0.096(6) 0.079(5) 0.057(5) 0.005(4) 0.040(5) 0.035(5)
C6 0.136(8) 0.044(4) 0.088(6) 0.021(4) 0.075(6) 0.023(4)
C7 0.048(4) 0.043(4) 0.056(4) 0.013(3) 0.021(4) 0.011(3)
C8 0.127(9) 0.147(9) 0.083(7) 0.054(7) 0.003(7) -0.061(8)
C9 0.114(9) 0.047(5) 0.47(3) 0.054(9) 0.163(14) 0.036(6)
C10 0.149(9) 0.063(5) 0.075(6) 0.029(5) 0.048(6) -0.001(5)
C11 0.058(5) 0.064(4) 0.060(5) 0.023(4) 0.024(4) 0.027(4)
C12 0.051(4) 0.065(4) 0.050(4) 0.021(4) 0.018(4) 0.028(4)
C13 0.076(6) 0.111(7) 0.123(8) 0.062(6) 0.018(6) 0.044(6)
C14 0.057(5) 0.127(7) 0.076(6) 0.013(5) 0.029(5) 0.010(5)
C15 0.058(5) 0.086(6) 0.086(6) 0.003(5) 0.006(5) 0.014(5)
C16 0.103(8) 0.082(7) 0.169(12) -0.052(7) -0.079(8) 0.044(6)
C17 0.046(4) 0.045(4) 0.053(4) 0.018(3) 0.014(3) 0.002(3)
C18 0.074(5) 0.052(4) 0.088(6) 0.013(4) 0.039(5) 0.021(4)
C19 0.124(11) 0.133(10) 0.178(14) -0.075(10) -0.075(10) 0.059(9)
C20 0.103(8) 0.134(8) 0.144(10) 0.047(8) 0.066(8) 0.023(7)
C21 0.061(5) 0.051(4) 0.076(5) 0.032(4) 0.024(4) 0.003(4)
C22 0.040(5) 0.122(7) 0.076(6) 0.047(6) 0.016(4) 0.011(5)
C23 0.056(5) 0.093(6) 0.070(5) 0.031(5) 0.025(4) 0.035(5)
C24 0.072(6) 0.056(4) 0.088(6) 0.041(4) 0.024(5) 0.024(4)
C25 0.045(4) 0.071(5) 0.070(5) 0.041(4) 0.020(4) 0.010(4)
C26 0.066(5) 0.051(4) 0.046(4) 0.018(3) 0.025(4) 0.025(4)
C27 0.082(6) 0.055(4) 0.080(5) 0.028(4) 0.029(5) 0.030(4)
C28 0.089(7) 0.088(6) 0.128(8) 0.068(6) 0.063(7) 0.029(6)
C29 0.057(5) 0.097(6) 0.119(7) 0.064(6) 0.052(5) 0.021(5)
C30 0.062(5) 0.066(4) 0.062(5) 0.020(4) 0.033(4) 0.026(4)
C31 0.058(4) 0.054(4) 0.052(4) 0.021(3) 0.028(4) 0.023(3)
C32 0.081(5) 0.065(5) 0.052(5) 0.017(4) 0.030(4) 0.023(4)
C33 0.117(7) 0.076(5) 0.081(6) 0.007(5) 0.070(6) 0.035(6)
C34 0.113(7) 0.070(5) 0.082(6) 0.021(5) 0.048(6) 0.056(5)
C35 0.081(5) 0.048(4) 0.070(5) 0.023(4) 0.036(5) 0.028(4)

loop_
_atom_type_symbol
_atom_type_description
_atom_type_scat_dispersion_real
_atom_type_scat_dispersion_imag
_atom_type_scat_source
C C 0.0033 0.0016 'International Tables Vol C Tables 4.2.6.8 and 6.1.1.4'
H H 0.0000 0.0000 'International Tables Vol C Tables 4.2.6.8 and 6.1.1.4'
Li Li -0.0003 0.0001 'International Tables Vol C Tables 4.2.6.8 and 6.1.1.4'
O O 0.0106 0.0060 'International Tables Vol C Tables 4.2.6.8 and 6.1.1.4'
N N 0.0061 0.0033 'International Tables Vol C Tables 4.2.6.8 and 6.1.1.4'

loop_
_geom_angle_atom_site_label_1
_geom_angle_atom_site_label_2
_geom_angle_atom_site_label_3
_geom_angle
_geom_angle_site_symmetry_1
_geom_angle_site_symmetry_3
_geom_angle_publ_flag
O1 Li1 O2 101.7(6) . . ?
O1 Li1 O3 101.6(5) . . ?
O2 Li1 O3 99.7(5) . . ?
O2 Li2 O4 98.9(5) . . ?
O2 Li2 O1 95.6(5) . . ?
O4 Li2 O1 95.6(5) . . ?
O2 Li2 N1 134.2(6) . . ?
O4 Li2 N1 113.0(5) . . ?
O1 Li2 N1 112.2(5) . . ?
O4 Li3 O1 97.8(5) . . ?
O4 Li3 O3 95.6(5) . . ?
O1 Li3 O3 94.7(4) . . ?
O4 Li3 N2 123.3(5) . . ?
O1 Li3 N2 122.4(5) . . ?
O3 Li3 N2 116.6(5) . . ?
O3 Li4 O4 98.7(5) . . ?
O3 Li4 O2 95.7(5) . . ?
O4 Li4 O2 96.2(5) . . ?
O3 Li4 N3 123.5(6) . . ?
O4 Li4 N3 119.4(5) . . ?
O2 Li4 N3 117.7(5) . . ?
C25 N1 C21 116.5(6) . . ?
C25 N1 Li2 132.9(5) . . ?
C21 N1 Li2 110.6(5) . . ?
C26 N2 C30 116.3(6) . . ?
C26 N2 Li3 120.1(5) . . ?
C30 N2 Li3 123.2(5) . . ?
C35 N3 C31 116.7(6) . . ?
C35 N3 Li4 120.7(6) . . ?
C31 N3 Li4 122.5(5) . . ?
C1 O1 Li1 135.9(5) . . ?
C1 O1 Li3 136.8(5) . . ?
Li1 O1 Li3 82.3(5) . . ?
C1 O1 Li2 118.3(5) . . ?
Li1 O1 Li2 79.8(5) . . ?
Li3 O1 Li2 81.9(4) . . ?
C6 O2 Li1 136.0(6) . . ?
C6 O2 Li2 134.5(6) . . ?
Li1 O2 Li2 81.4(5) . . ?
C6 O2 Li4 122.5(5) . . ?
Li1 O2 Li4 80.2(4) . . ?
Li2 O2 Li4 81.8(4) . . ?
C11 O3 Li1 127.6(5) . . ?
C11 O3 Li4 143.2(5) . . ?
Li1 O3 Li4 82.3(5) . . ?
C11 O3 Li3 120.0(5) . . ?
Li1 O3 Li3 79.9(4) . . ?
Li4 O3 Li3 82.1(5) . . ?
C16 O4 Li3 145.3(9) . . ?
C16 O4 Li2 119.6(6) . . ?
Li3 O4 Li2 83.9(4) . . ?
C16 O4 Li4 122.5(8) . . ?
Li3 O4 Li4 83.0(5) . . ?
Li2 O4 Li4 82.5(4) . . ?
O1 C1 C2 114.9(5) . . ?
C4 C2 C3 108.1(7) . . ?
C4 C2 C1 111.5(5) . . ?
C3 C2 C1 109.8(5) . . ?
C4 C2 C5 109.2(5) . . ?
C3 C2 C5 110.3(6) . . ?
C1 C2 C5 108.0(5) . . ?
O2 C6 C7 117.0(6) . . ?
C9 C7 C6 108.1(7) . . ?
C9 C7 C10 109.3(9) . . ?
C6 C7 C10 110.7(6) . . ?
C9 C7 C8 112.6(11) . . ?
C6 C7 C8 109.7(7) . . ?
C10 C7 C8 106.3(7) . . ?
O3 C11 C12 115.9(5) . . ?
C14 C12 C13 110.2(7) . . ?
C14 C12 C11 111.2(6) . . ?
C13 C12 C11 108.9(6) . . ?
C14 C12 C15 109.3(6) . . ?
C13 C12 C15 108.4(7) . . ?
C11 C12 C15 108.8(6) . . ?
O4 C16 C17 123.4(10) . . ?
C16 C17 C19 118.5(9) . . ?
C16 C17 C18 113.6(6) . . ?
C19 C17 C18 116.2(7) . . ?
C16 C17 C20 97.3(9) . . ?
C19 C17 C20 99.0(10) . . ?
C18 C17 C20 108.5(7) . . ?
N1 C21 C22 123.1(7) . . ?
C21 C22 C23 120.5(7) . . ?
C22 C23 C24 117.3(7) . . ?
C23 C24 C25 118.7(7) . . ?
N1 C25 C24 123.8(6) . . ?
N2 C26 C27 123.2(6) . . ?
C28 C27 C26 118.3(7) . . ?
C27 C28 C29 120.4(7) . . ?
C30 C29 C28 117.7(7) . . ?
N2 C30 C29 124.1(7) . . ?
N3 C31 C32 124.4(6) . . ?
C31 C32 C33 117.6(7) . . ?
C34 C33 C32 119.2(7) . . ?
C33 C34 C35 118.4(7) . . ?
N3 C35 C34 123.7(7) . . ?

loop_
_geom_bond_atom_site_label_1
_geom_bond_atom_site_label_2
_geom_bond_distance
_geom_bond_site_symmetry_2
_geom_bond_publ_flag
Li1 O1 1.847(11) . ?
Li1 O2 1.875(12) . ?
Li1 O3 1.877(11) . ?
Li2 O2 1.905(12) . ?
Li2 O4 1.924(10) . ?
Li2 O1 1.992(11) . ?
Li2 N1 2.082(12) . ?
Li3 O4 1.923(11) . ?
Li3 O1 1.930(10) . ?
Li3 O3 1.994(11) . ?
Li3 N2 2.062(11) . ?
Li4 O3 1.893(11) . ?
Li4 O4 1.931(11) . ?
Li4 O2 1.976(10) . ?
Li4 N3 2.073(11) . ?
N1 C25 1.302(8) . ?
N1 C21 1.319(8) . ?
N2 C26 1.333(8) . ?
N2 C30 1.340(8) . ?
N3 C35 1.299(8) . ?
N3 C31 1.328(8) . ?
O1 C1 1.376(7) . ?
O2 C6 1.377(7) . ?
O3 C11 1.389(7) . ?
O4 C16 1.339(10) . ?
C1 C2 1.517(8) . ?
C2 C4 1.485(10) . ?
C2 C3 1.513(10) . ?
C2 C5 1.541(9) . ?
C6 C7 1.510(9) . ?
C7 C9 1.451(12) . ?
C7 C10 1.510(10) . ?
C7 C8 1.514(12) . ?
C11 C12 1.520(9) . ?
C12 C14 1.477(10) . ?
C12 C13 1.503(10) . ?
C12 C15 1.538(10) . ?
C16 C17 1.436(12) . ?
C17 C19 1.444(13) . ?
C17 C18 1.519(10) . ?
C17 C20 1.594(12) . ?
C21 C22 1.341(10) . ?
C22 C23 1.350(11) . ?
C23 C24 1.354(10) . ?
C24 C25 1.371(10) . ?
C26 C27 1.374(10) . ?
C27 C28 1.336(11) . ?
C28 C29 1.375(11) . ?
C29 C30 1.344(9) . ?
C31 C32 1.339(9) . ?
C32 C33 1.378(11) . ?
C33 C34 1.348(12) . ?
C34 C35 1.367(10) . ?
